data_2222174
loop_
_publ_author_name
'Lupart, Saskia'
'Schnick, Wolfgang'

_publ_section_title
;
 Pr~5~Si~3~N~9~
;
_journal_coeditor_code WM2229
_journal_issue 6
_journal_name_full 'Acta Crystallographica Section E'
_journal_page_first i43
_journal_paper_doi 10.1107/S1600536809016638
_journal_volume 65
_journal_year 2009
_chemical_formula_iupac 'Pr5 Si3 N9'
_chemical_formula_moiety 'Pr5 Si3 N9'
_chemical_formula_structural 'Pr5 Si3 N9'
_chemical_formula_sum 'N9 Pr5 Si3'
_chemical_formula_weight 914.91
_chemical_name_common Pentapraseodymiumtrisiliconnonanitride
_chemical_name_systematic
;
Pentapraseodymiumtrisiliconnonanitride
;
_space_group_IT_number 64
_symmetry_cell_setting orthorhombic
_symmetry_space_group_name_Hall '-C 2ac 2'
_symmetry_space_group_name_H-M 'C m c a'
_atom_sites_solution_primary direct
_atom_sites_solution_secondary difmap
_cell_angle_alpha 90.00
_cell_angle_beta 90.00
_cell_angle_gamma 90.00
_cell_formula_units_Z 8
_cell_length_a 10.512(2)
_cell_length_b 11.243(2)
_cell_length_c 15.773(3)
_cell_measurement_reflns_used 5699
_cell_measurement_temperature 293(2)
_cell_measurement_theta_max 30.5
_cell_measurement_theta_min 2.6
_cell_volume 1864.2(6)
_computing_cell_refinement 'X-AREA (Stoe & Cie, 2002)'
_computing_data_collection 'X-AREA (Stoe & Cie, 2002)'
_computing_data_reduction 'X-AREA (Stoe & Cie, 2002)'
_computing_molecular_graphics 'DIAMOND (Brandenburg, 1999)'
_computing_publication_material 'SHELXL97 (Sheldrick, 2008)'
_computing_structure_refinement 'SHELXL97 (Sheldrick, 2008)'
_computing_structure_solution 'SHELXS97 (Sheldrick, 2008)'
_diffrn_ambient_temperature 293(2)
_diffrn_measured_fraction_theta_full 0.993
_diffrn_measured_fraction_theta_max 0.993
_diffrn_measurement_device_type 'Stoe IPDS'
_diffrn_measurement_method \w
_diffrn_radiation_monochromator graphite
_diffrn_radiation_source 'fine-focus sealed tube'
_diffrn_radiation_type MoK\a
_diffrn_radiation_wavelength 0.71073
_diffrn_reflns_av_R_equivalents 0.0799
_diffrn_reflns_av_sigmaI/netI 0.0441
_diffrn_reflns_limit_h_max 14
_diffrn_reflns_limit_h_min -12
_diffrn_reflns_limit_k_max 15
_diffrn_reflns_limit_k_min -15
_diffrn_reflns_limit_l_max 22
_diffrn_reflns_limit_l_min -22
_diffrn_reflns_number 9626
_diffrn_reflns_theta_full 30.53
_diffrn_reflns_theta_max 30.53
_diffrn_reflns_theta_min 2.58
_diffrn_standards_number 0
_exptl_absorpt_coefficient_mu 26.009
_exptl_absorpt_correction_T_max 0.125
_exptl_absorpt_correction_T_min 0.040
_exptl_absorpt_correction_type multi-scan
_exptl_absorpt_process_details '(XPREP; Sheldrick, 2008)'
_exptl_crystal_colour yellow
_exptl_crystal_density_diffrn 6.520
_exptl_crystal_density_method 'not measured'
_exptl_crystal_description block
_exptl_crystal_F_000 3200
_exptl_crystal_size_max 0.17
_exptl_crystal_size_mid 0.10
_exptl_crystal_size_min 0.08
_refine_diff_density_max 2.102
_refine_diff_density_min -2.305
_refine_ls_extinction_coef 0.00090(6)
_refine_ls_extinction_expression Fc^*^=kFc[1+0.001xFc^2^\l^3^/sin(2\q)]^-1/4^
_refine_ls_extinction_method 'SHELXL97 (Sheldrick, 2008)'
_refine_ls_goodness_of_fit_ref 0.965
_refine_ls_matrix_type full
_refine_ls_number_parameters 90
_refine_ls_number_reflns 1480
_refine_ls_number_restraints 0
_refine_ls_restrained_S_all 0.965
_refine_ls_R_factor_all 0.0505
_refine_ls_R_factor_gt 0.0368
_refine_ls_shift/su_max 0.000
_refine_ls_shift/su_mean 0.000
_refine_ls_structure_factor_coef Fsqd
_refine_ls_weighting_details 'w = 1/[\s^2^(Fo^2^)+(0.0626P)^2^] where P=(Fo^2^+2Fc^2^)/3'
_refine_ls_weighting_scheme calc
_refine_ls_wR_factor_gt 0.0911
_refine_ls_wR_factor_ref 0.0968
_reflns_number_gt 1133
_reflns_number_total 1480
_reflns_threshold_expression I>2\s(I)
_cod_data_source_file wm2229.cif
_cod_data_source_block I
_cod_original_sg_symbol_Hall '-C 2 bc 2'
_cod_original_sg_symbol_H-M 'C m c e'
_cod_database_code 2222174
_cod_database_fobs_code 2222174

loop_
_symmetry_equiv_pos_as_xyz
'x, y, z'
'-x, -y+1/2, z+1/2'
'-x, y+1/2, -z+1/2'
'x, -y, -z'
'x+1/2, y+1/2, z'
'-x+1/2, -y+1, z+1/2'
'-x+1/2, y+1, -z+1/2'
'x+1/2, -y+1/2, -z'
'-x, -y, -z'
'x, y-1/2, -z-1/2'
'x, -y-1/2, z-1/2'
'-x, y, z'
'-x+1/2, -y+1/2, -z'
'x+1/2, y, -z-1/2'
'x+1/2, -y, z-1/2'
'-x+1/2, y+1/2, z'

loop_
_atom_site_type_symbol
_atom_site_label
_atom_site_fract_x
_atom_site_fract_y
_atom_site_fract_z
_atom_site_U_iso_or_equiv
_atom_site_adp_type
_atom_site_calc_flag
_atom_site_refinement_flags
_atom_site_occupancy
_atom_site_disorder_assembly
_atom_site_disorder_group
Pr Pr1 0.0000 0.01304(6) 0.33611(4) 0.01605(18) Uani d S 1 . .
Pr Pr2 -0.21211(5) -0.25683(4) 0.37015(3) 0.01847(17) Uani d . 1 . .
Pr Pr3 0.0000 -0.00567(6) 0.11240(4) 0.01844(19) Uani d S 1 . .
Pr Pr4 0.20546(7) 0.0000 0.5000 0.01756(19) Uani d S 1 . .
Si Si1 0.0000 -0.2598(3) 0.5166(2) 0.0148(6) Uani d S 1 . .
Si Si2 0.0000 0.2724(3) 0.2739(2) 0.0148(6) Uani d S 1 . .
Si Si3 -0.2500 -0.0361(3) 0.2500 0.0146(6) Uani d S 1 . .
N N1 0.0000 0.1552(10) 0.2035(7) 0.020(2) Uani d S 1 . .
N N2 0.0000 0.2233(10) 0.3761(6) 0.024(2) Uani d S 1 . .
N N3 0.1254(8) -0.1348(7) 0.2416(5) 0.0201(14) Uani d . 1 . .
N N4 0.2371(7) 0.0349(7) 0.3472(5) 0.0176(13) Uani d . 1 . .
N N5 -0.1321(8) -0.3528(8) 0.5006(5) 0.0226(15) Uani d . 1 . .
N N6 0.0000 -0.1350(10) 0.4519(7) 0.022(2) Uani d S 1 . .

loop_
_atom_site_aniso_label
_atom_site_aniso_U_11
_atom_site_aniso_U_22
_atom_site_aniso_U_33
_atom_site_aniso_U_12
_atom_site_aniso_U_13
_atom_site_aniso_U_23
Pr1 0.0137(3) 0.0145(3) 0.0199(3) 0.000 0.000 -0.0005(2)
Pr2 0.0190(3) 0.0167(3) 0.0197(3) -0.00032(16) -0.00156(15) 0.00234(15)
Pr3 0.0220(4) 0.0160(3) 0.0173(3) 0.000 0.000 -0.0013(2)
Pr4 0.0173(4) 0.0177(3) 0.0177(3) 0.000 0.000 0.0001(2)
Si1 0.0176(16) 0.0136(13) 0.0133(12) 0.000 0.000 0.0007(10)
Si2 0.0120(15) 0.0141(14) 0.0184(14) 0.000 0.000 -0.0014(10)
Si3 0.0113(14) 0.0164(14) 0.0160(14) 0.000 0.0011(10) 0.000
N1 0.020(6) 0.019(4) 0.022(5) 0.000 0.000 -0.005(4)
N2 0.041(7) 0.018(5) 0.012(4) 0.000 0.000 -0.002(3)
N3 0.013(3) 0.020(3) 0.027(4) -0.001(3) 0.004(3) -0.003(3)
N4 0.013(3) 0.024(3) 0.016(3) -0.005(3) 0.001(2) -0.001(3)
N5 0.019(4) 0.024(4) 0.024(3) -0.004(3) -0.007(3) 0.005(3)
N6 0.018(6) 0.024(5) 0.024(5) 0.000 0.000 0.001(4)

loop_
_atom_type_symbol
_atom_type_description
_atom_type_scat_dispersion_real
_atom_type_scat_dispersion_imag
_atom_type_scat_source
N N 0.0061 0.0033 'International Tables Vol C Tables 4.2.6.8 and 6.1.1.4'
Si Si 0.0817 0.0704 'International Tables Vol C Tables 4.2.6.8 and 6.1.1.4'
Pr Pr -0.2180 2.8214 'International Tables Vol C Tables 4.2.6.8 and 6.1.1.4'

loop_
_geom_angle_atom_site_label_1
_geom_angle_atom_site_label_2
_geom_angle_atom_site_label_3
_geom_angle_site_symmetry_1
_geom_angle_site_symmetry_3
_geom_angle
_geom_angle_publ_flag
N2 Pr1 N3 . 12 140.1(2) ?
N2 Pr1 N3 . . 140.1(2) ?
N3 Pr1 N3 12 . 61.1(4) ?
N2 Pr1 N6 . . 117.4(4) ?
N3 Pr1 N6 12 . 89.6(3) ?
N3 Pr1 N6 . . 89.6(3) ?
N2 Pr1 N4 . . 83.53(18) ?
N3 Pr1 N4 12 . 127.4(3) ?
N3 Pr1 N4 . . 66.3(3) ?
N6 Pr1 N4 . . 90.85(18) ?
N2 Pr1 N4 . 12 83.53(18) ?
N3 Pr1 N4 12 12 66.3(3) ?
N3 Pr1 N4 . 12 127.4(3) ?
N6 Pr1 N4 . 12 90.85(18) ?
N4 Pr1 N4 . 12 166.2(3) ?
N2 Pr1 N1 . . 67.5(3) ?
N3 Pr1 N1 12 . 86.1(3) ?
N3 Pr1 N1 . . 86.1(3) ?
N6 Pr1 N1 . . 175.0(4) ?
N4 Pr1 N1 . . 89.75(17) ?
N4 Pr1 N1 12 . 89.75(17) ?
N2 Pr1 Si3 . . 107.07(11) ?
N3 Pr1 Si3 12 . 34.80(19) ?
N3 Pr1 Si3 . . 93.83(19) ?
N6 Pr1 Si3 . . 102.12(13) ?
N4 Pr1 Si3 . . 156.38(16) ?
N4 Pr1 Si3 12 . 35.15(17) ?
N1 Pr1 Si3 . . 75.69(11) ?
N2 Pr1 Si3 . 14_556 107.07(11) ?
N3 Pr1 Si3 12 14_556 93.83(19) ?
N3 Pr1 Si3 . 14_556 34.80(19) ?
N6 Pr1 Si3 . 14_556 102.12(13) ?
N4 Pr1 Si3 . 14_556 35.15(17) ?
N4 Pr1 Si3 12 14_556 156.38(16) ?
N1 Pr1 Si3 . 14_556 75.69(11) ?
Si3 Pr1 Si3 . 14_556 121.68(5) ?
N2 Pr1 Si2 . . 33.5(2) ?
N3 Pr1 Si2 12 . 115.08(18) ?
N3 Pr1 Si2 . . 115.08(18) ?
N6 Pr1 Si2 . . 150.9(3) ?
N4 Pr1 Si2 . . 85.94(18) ?
N4 Pr1 Si2 12 . 85.94(18) ?
N1 Pr1 Si2 . . 34.0(2) ?
Si3 Pr1 Si2 . . 91.71(7) ?
Si3 Pr1 Si2 14_556 . 91.71(7) ?
N2 Pr1 Si2 . 10_556 162.3(2) ?
N3 Pr1 Si2 12 10_556 31.79(18) ?
N3 Pr1 Si2 . 10_556 31.79(18) ?
N6 Pr1 Si2 . 10_556 80.3(3) ?
N4 Pr1 Si2 . 10_556 96.89(17) ?
N4 Pr1 Si2 12 10_556 96.89(17) ?
N1 Pr1 Si2 . 10_556 94.7(2) ?
Si3 Pr1 Si2 . 10_556 66.54(6) ?
Si3 Pr1 Si2 14_556 10_556 66.54(6) ?
Si2 Pr1 Si2 . 10_556 128.72(3) ?
N2 Pr1 Pr4 . . 81.05(18) ?
N3 Pr1 Pr4 12 . 137.62(17) ?
N3 Pr1 Pr4 . . 95.02(19) ?
N6 Pr1 Pr4 . . 53.42(16) ?
N4 Pr1 Pr4 . . 46.78(16) ?
N4 Pr1 Pr4 12 . 125.95(16) ?
N1 Pr1 Pr4 . . 129.46(13) ?
Si3 Pr1 Pr4 . . 153.83(4) ?
Si3 Pr1 Pr4 14_556 . 77.212(18) ?
Si2 Pr1 Pr4 . . 106.60(5) ?
Si2 Pr1 Pr4 10_556 . 112.17(4) ?
N3 Pr2 N4 12 5_445 117.8(2) ?
N3 Pr2 N5 12 . 139.2(3) ?
N4 Pr2 N5 5_445 . 77.2(3) ?
N3 Pr2 N1 12 10_556 64.6(3) ?
N4 Pr2 N1 5_445 10_556 76.4(3) ?
N5 Pr2 N1 . 10_556 85.3(3) ?
N3 Pr2 N5 12 13_446 121.4(2) ?
N4 Pr2 N5 5_445 13_446 113.1(2) ?
N5 Pr2 N5 . 13_446 78.0(3) ?
N1 Pr2 N5 10_556 13_446 157.9(3) ?
N3 Pr2 N6 12 . 80.2(3) ?
N4 Pr2 N6 5_445 . 133.4(3) ?
N5 Pr2 N6 . . 65.0(3) ?
N1 Pr2 N6 10_556 . 74.4(3) ?
N5 Pr2 N6 13_446 . 85.5(2) ?
N3 Pr2 N3 12 14_456 57.9(3) ?
N4 Pr2 N3 5_445 14_456 104.1(2) ?
N5 Pr2 N3 . 14_456 160.4(3) ?
N1 Pr2 N3 10_556 14_456 114.2(3) ?
N5 Pr2 N3 13_446 14_456 83.7(2) ?
N6 Pr2 N3 . 14_456 120.8(3) ?
N3 Pr2 Si3 12 . 33.16(18) ?
N4 Pr2 Si3 5_445 . 129.97(18) ?
N5 Pr2 Si3 . . 152.7(2) ?
N1 Pr2 Si3 10_556 . 97.7(2) ?
N5 Pr2 Si3 13_446 . 90.97(16) ?
N6 Pr2 Si3 . . 89.6(2) ?
N3 Pr2 Si3 14_456 . 32.97(16) ?
N3 Pr2 Si2 12 10_556 32.00(18) ?
N4 Pr2 Si2 5_445 10_556 98.41(18) ?
N5 Pr2 Si2 . 10_556 113.5(2) ?
N1 Pr2 Si2 10_556 10_556 32.6(2) ?
N5 Pr2 Si2 13_446 10_556 148.38(18) ?
N6 Pr2 Si2 . 10_556 74.5(2) ?
N3 Pr2 Si2 14_456 10_556 85.88(18) ?
Si3 Pr2 Si2 . 10_556 65.15(5) ?
N3 Pr2 Si1 12 . 108.77(18) ?
N4 Pr2 Si1 5_445 . 104.47(19) ?
N5 Pr2 Si1 . . 32.8(2) ?
N1 Pr2 Si1 10_556 . 74.5(2) ?
N5 Pr2 Si1 13_446 . 83.71(16) ?
N6 Pr2 Si1 . . 32.5(2) ?
N3 Pr2 Si1 14_456 . 151.39(17) ?
Si3 Pr2 Si1 . . 121.96(6) ?
Si2 Pr2 Si1 10_556 . 91.60(6) ?
N3 Pr2 Si2 12 5_445 85.02(18) ?
N4 Pr2 Si2 5_445 5_445 80.27(19) ?
N5 Pr2 Si2 . 5_445 135.8(2) ?
N1 Pr2 Si2 10_556 5_445 125.3(2) ?
N5 Pr2 Si2 13_446 5_445 76.68(16) ?
N6 Pr2 Si2 . 5_445 146.3(2) ?
N3 Pr2 Si2 14_456 5_445 29.85(17) ?
Si3 Pr2 Si2 . 5_445 62.78(6) ?
Si2 Pr2 Si2 10_556 5_445 107.04(3) ?
Si1 Pr2 Si2 . 5_445 160.04(7) ?
N3 Pr2 Pr4 12 5_445 160.79(17) ?
N4 Pr2 Pr4 5_445 5_445 44.35(17) ?
N5 Pr2 Pr4 . 5_445 42.36(19) ?
N1 Pr2 Pr4 10_556 5_445 99.7(2) ?
N5 Pr2 Pr4 13_446 5_445 77.38(17) ?
N6 Pr2 Pr4 . 5_445 107.2(2) ?
N3 Pr2 Pr4 14_456 5_445 126.40(17) ?
Si3 Pr2 Pr4 . 5_445 158.49(2) ?
Si2 Pr2 Pr4 10_556 5_445 131.58(6) ?
Si1 Pr2 Pr4 . 5_445 75.19(5) ?
Si2 Pr2 Pr4 5_445 5_445 96.64(5) ?
N1 Pr3 N5 . 11 148.38(19) ?
N1 Pr3 N5 . 2_544 148.38(19) ?
N5 Pr3 N5 11 2_544 60.6(3) ?
N1 Pr3 N5 . 10_566 85.2(3) ?
N5 Pr3 N5 11 10_566 72.6(3) ?
N5 Pr3 N5 2_544 10_566 101.2(2) ?
N1 Pr3 N5 . 3 85.2(3) ?
N5 Pr3 N5 11 3 101.2(2) ?
N5 Pr3 N5 2_544 3 72.6(3) ?
N5 Pr3 N5 10_566 3 58.6(3) ?
N1 Pr3 N4 . 7_545 74.78(15) ?
N5 Pr3 N4 11 7_545 136.0(2) ?
N5 Pr3 N4 2_544 7_545 75.5(2) ?
N5 Pr3 N4 10_566 7_545 120.9(2) ?
N5 Pr3 N4 3 7_545 64.7(2) ?
N1 Pr3 N4 . 14_456 74.78(15) ?
N5 Pr3 N4 11 14_456 75.5(2) ?
N5 Pr3 N4 2_544 14_456 136.0(2) ?
N5 Pr3 N4 10_566 14_456 64.7(2) ?
N5 Pr3 N4 3 14_456 120.9(2) ?
N4 Pr3 N4 7_545 14_456 148.3(3) ?
N1 Pr3 Si1 . 2_544 171.4(3) ?
N5 Pr3 Si1 11 2_544 34.86(17) ?
N5 Pr3 Si1 2_544 2_544 34.86(17) ?
N5 Pr3 Si1 10_566 2_544 102.31(17) ?
N5 Pr3 Si1 3 2_544 102.31(17) ?
N4 Pr3 Si1 7_545 2_544 104.38(15) ?
N4 Pr3 Si1 14_456 2_544 104.38(15) ?
N1 Pr3 Si2 . 10_556 105.8(3) ?
N5 Pr3 Si2 11 10_556 84.53(19) ?
N5 Pr3 Si2 2_544 10_556 84.53(19) ?
N5 Pr3 Si2 10_566 10_556 149.10(17) ?
N5 Pr3 Si2 3 10_556 149.10(17) ?
N4 Pr3 Si2 7_545 10_556 89.97(15) ?
N4 Pr3 Si2 14_456 10_556 89.97(15) ?
Si1 Pr3 Si2 2_544 10_556 65.53(9) ?
N1 Pr3 Si3 . 14_556 71.58(17) ?
N5 Pr3 Si3 11 14_556 137.36(18) ?
N5 Pr3 Si3 2_544 14_556 87.79(18) ?
N5 Pr3 Si3 10_566 14_556 146.45(18) ?
N5 Pr3 Si3 3 14_556 94.75(16) ?
N4 Pr3 Si3 7_545 14_556 30.36(15) ?
N4 Pr3 Si3 14_456 14_556 127.82(14) ?
Si1 Pr3 Si3 2_544 14_556 103.21(6) ?
Si2 Pr3 Si3 10_556 14_556 63.20(6) ?
N1 Pr3 Si3 . . 71.58(17) ?
N5 Pr3 Si3 11 . 87.79(18) ?
N5 Pr3 Si3 2_544 . 137.36(18) ?
N5 Pr3 Si3 10_566 . 94.75(16) ?
N5 Pr3 Si3 3 . 146.45(18) ?
N4 Pr3 Si3 7_545 . 127.82(14) ?
N4 Pr3 Si3 14_456 . 30.36(15) ?
Si1 Pr3 Si3 2_544 . 103.21(6) ?
Si2 Pr3 Si3 10_556 . 63.20(6) ?
Si3 Pr3 Si3 14_556 . 100.21(3) ?
N1 Pr3 Si1 . 10_566 74.8(3) ?
N5 Pr3 Si1 11 10_566 94.91(19) ?
N5 Pr3 Si1 2_544 10_566 94.91(19) ?
N5 Pr3 Si1 10_566 10_566 30.70(16) ?
N5 Pr3 Si1 3 10_566 30.70(16) ?
N4 Pr3 Si1 7_545 10_566 90.21(15) ?
N4 Pr3 Si1 14_456 10_566 90.21(15) ?
Si1 Pr3 Si1 2_544 10_566 113.82(7) ?
Si2 Pr3 Si1 10_556 10_566 179.35(8) ?
Si3 Pr3 Si1 14_556 10_566 117.13(6) ?
Si3 Pr3 Si1 . 10_566 117.13(6) ?
N5 Pr4 N5 8_546 5 88.2(4) ?
N5 Pr4 N4 8_546 . 90.6(3) ?
N5 Pr4 N4 5 . 78.2(3) ?
N5 Pr4 N4 8_546 4_556 78.2(3) ?
N5 Pr4 N4 5 4_556 90.6(3) ?
N4 Pr4 N4 . 4_556 164.5(4) ?
N5 Pr4 N6 8_546 . 100.3(3) ?
N5 Pr4 N6 5 . 161.9(3) ?
N4 Pr4 N6 . . 85.6(3) ?
N4 Pr4 N6 4_556 . 106.7(3) ?
N5 Pr4 N6 8_546 9_556 161.9(3) ?
N5 Pr4 N6 5 9_556 100.3(3) ?
N4 Pr4 N6 . 9_556 106.7(3) ?
N4 Pr4 N6 4_556 9_556 85.6(3) ?
N6 Pr4 N6 . 9_556 76.3(4) ?
N5 Pr4 Pr1 8_546 . 119.2(2) ?
N5 Pr4 Pr1 5 . 115.63(19) ?
N4 Pr4 Pr1 . . 47.91(18) ?
N4 Pr4 Pr1 4_556 . 147.47(18) ?
N6 Pr4 Pr1 . . 46.3(2) ?
N6 Pr4 Pr1 9_556 . 71.6(2) ?
N5 Pr4 Pr1 8_546 9_556 115.63(19) ?
N5 Pr4 Pr1 5 9_556 119.2(2) ?
N4 Pr4 Pr1 . 9_556 147.47(18) ?
N4 Pr4 Pr1 4_556 9_556 47.91(18) ?
N6 Pr4 Pr1 . 9_556 71.6(2) ?
N6 Pr4 Pr1 9_556 9_556 46.3(2) ?
Pr1 Pr4 Pr1 . 9_556 100.33(3) ?
N5 Pr4 Pr2 8_546 5 111.17(19) ?
N5 Pr4 Pr2 5 5 44.41(19) ?
N4 Pr4 Pr2 . 5 43.52(18) ?
N4 Pr4 Pr2 4_556 5 131.21(19) ?
N6 Pr4 Pr2 . 5 117.5(2) ?
N6 Pr4 Pr2 9_556 5 85.7(2) ?
Pr1 Pr4 Pr2 . 5 71.228(16) ?
Pr1 Pr4 Pr2 9_556 5 129.553(18) ?
N5 Pr4 Pr2 8_546 8_546 44.41(19) ?
N5 Pr4 Pr2 5 8_546 111.17(19) ?
N4 Pr4 Pr2 . 8_546 131.21(19) ?
N4 Pr4 Pr2 4_556 8_546 43.52(18) ?
N6 Pr4 Pr2 . 8_546 85.7(2) ?
N6 Pr4 Pr2 9_556 8_546 117.5(2) ?
Pr1 Pr4 Pr2 . 8_546 129.553(18) ?
Pr1 Pr4 Pr2 9_556 8_546 71.228(16) ?
Pr2 Pr4 Pr2 5 8_546 151.53(3) ?
N5 Pr4 Pr2 8_546 12 54.3(2) ?
N5 Pr4 Pr2 5 12 123.7(2) ?
N4 Pr4 Pr2 . 12 64.00(18) ?
N4 Pr4 Pr2 4_556 12 115.66(18) ?
N6 Pr4 Pr2 . 12 53.49(19) ?
N6 Pr4 Pr2 9_556 12 128.75(19) ?
Pr1 Pr4 Pr2 . 12 66.712(16) ?
Pr1 Pr4 Pr2 9_556 12 114.875(19) ?
Pr2 Pr4 Pr2 5 12 106.955(19) ?
Pr2 Pr4 Pr2 8_546 12 72.463(19) ?
N5 Pr4 Pr2 8_546 9_556 123.7(2) ?
N5 Pr4 Pr2 5 9_556 54.3(2) ?
N4 Pr4 Pr2 . 9_556 115.66(18) ?
N4 Pr4 Pr2 4_556 9_556 64.00(18) ?
N6 Pr4 Pr2 . 9_556 128.75(19) ?
N6 Pr4 Pr2 9_556 9_556 53.49(19) ?
Pr1 Pr4 Pr2 . 9_556 114.875(19) ?
Pr1 Pr4 Pr2 9_556 9_556 66.712(16) ?
Pr2 Pr4 Pr2 5 9_556 72.463(19) ?
Pr2 Pr4 Pr2 8_546 9_556 106.955(19) ?
Pr2 Pr4 Pr2 12 9_556 177.74(3) ?
N6 Si1 N2 . 9_556 112.4(6) ?
N6 Si1 N5 . . 113.4(3) ?
N2 Si1 N5 9_556 . 106.3(4) ?
N6 Si1 N5 . 12 113.4(3) ?
N2 Si1 N5 9_556 12 106.3(4) ?
N5 Si1 N5 . 12 104.5(6) ?
N6 Si1 Pr3 . 2_545 173.8(4) ?
N2 Si1 Pr3 9_556 2_545 73.8(4) ?
N5 Si1 Pr3 . 2_545 63.6(3) ?
N5 Si1 Pr3 12 2_545 63.6(3) ?
N6 Si1 Pr2 . . 64.4(3) ?
N2 Si1 Pr2 9_556 . 134.16(11) ?
N5 Si1 Pr2 . . 49.7(3) ?
N5 Si1 Pr2 12 . 116.8(3) ?
Pr3 Si1 Pr2 2_545 . 111.53(8) ?
N6 Si1 Pr2 . 12 64.4(3) ?
N2 Si1 Pr2 9_556 12 134.16(11) ?
N5 Si1 Pr2 . 12 116.8(3) ?
N5 Si1 Pr2 12 12 49.7(3) ?
Pr3 Si1 Pr2 2_545 12 111.53(8) ?
Pr2 Si1 Pr2 . 12 87.97(8) ?
N6 Si1 Pr3 . 10_556 107.6(4) ?
N2 Si1 Pr3 9_556 10_556 140.0(4) ?
N5 Si1 Pr3 . 10_556 55.6(3) ?
N5 Si1 Pr3 12 10_556 55.6(3) ?
Pr3 Si1 Pr3 2_545 10_556 66.18(7) ?
Pr2 Si1 Pr3 . 10_556 65.29(6) ?
Pr2 Si1 Pr3 12 10_556 65.29(6) ?
N2 Si2 N1 . . 111.2(6) ?
N2 Si2 N3 . 10_566 109.6(4) ?
N1 Si2 N3 . 10_566 112.2(4) ?
N2 Si2 N3 . 3 109.6(4) ?
N1 Si2 N3 . 3 112.2(4) ?
N3 Si2 N3 10_566 3 101.8(6) ?
N2 Si2 Pr3 . 10_566 73.2(4) ?
N1 Si2 Pr3 . 10_566 175.6(4) ?
N3 Si2 Pr3 10_566 10_566 65.5(3) ?
N3 Si2 Pr3 3 10_566 65.5(3) ?
N2 Si2 Pr1 . . 52.5(4) ?
N1 Si2 Pr1 . . 58.7(4) ?
N3 Si2 Pr1 10_566 . 128.9(3) ?
N3 Si2 Pr1 3 . 128.9(3) ?
Pr3 Si2 Pr1 10_566 . 125.69(11) ?
N2 Si2 Pr2 . 10_566 129.66(18) ?
N1 Si2 Pr2 . 10_566 57.6(2) ?
N3 Si2 Pr2 10_566 10_566 120.1(3) ?
N3 Si2 Pr2 3 10_566 54.6(3) ?
Pr3 Si2 Pr2 10_566 10_566 119.86(7) ?
Pr1 Si2 Pr2 . 10_566 97.41(8) ?
N2 Si2 Pr2 . 3 129.66(18) ?
N1 Si2 Pr2 . 3 57.6(2) ?
N3 Si2 Pr2 10_566 3 54.6(3) ?
N3 Si2 Pr2 3 3 120.1(3) ?
Pr3 Si2 Pr2 10_566 3 119.86(7) ?
Pr1 Si2 Pr2 . 3 97.41(8) ?
Pr2 Si2 Pr2 10_566 3 88.33(8) ?
N2 Si2 Pr1 . 10_566 141.6(4) ?
N1 Si2 Pr1 . 10_566 107.2(4) ?
N3 Si2 Pr1 10_566 10_566 53.5(3) ?
N3 Si2 Pr1 3 10_566 53.5(3) ?
Pr3 Si2 Pr1 10_566 10_566 68.39(7) ?
Pr1 Si2 Pr1 . 10_566 165.93(11) ?
Pr2 Si2 Pr1 10_566 10_566 72.74(6) ?
Pr2 Si2 Pr1 3 10_566 72.74(6) ?
N2 Si2 Pr2 . 5 63.03(5) ?
N1 Si2 Pr2 . 5 102.34(17) ?
N3 Si2 Pr2 10_566 5 55.5(3) ?
N3 Si2 Pr2 3 5 144.5(3) ?
Pr3 Si2 Pr2 10_566 5 79.51(6) ?
Pr1 Si2 Pr2 . 5 76.47(6) ?
Pr2 Si2 Pr2 10_566 5 157.94(9) ?
Pr2 Si2 Pr2 3 5 71.77(2) ?
Pr1 Si2 Pr2 10_566 5 108.81(6) ?
N2 Si2 Pr2 . 16_455 63.03(5) ?
N1 Si2 Pr2 . 16_455 102.34(17) ?
N3 Si2 Pr2 10_566 16_455 144.5(3) ?
N3 Si2 Pr2 3 16_455 55.5(3) ?
Pr3 Si2 Pr2 10_566 16_455 79.51(6) ?
Pr1 Si2 Pr2 . 16_455 76.47(6) ?
Pr2 Si2 Pr2 10_566 16_455 71.77(2) ?
Pr2 Si2 Pr2 3 16_455 157.94(9) ?
Pr1 Si2 Pr2 10_566 16_455 108.81(6) ?
Pr2 Si2 Pr2 5 16_455 125.65(10) ?
N3 Si3 N3 14_456 12 99.8(6) ?
N3 Si3 N4 14_456 14_456 107.8(4) ?
N3 Si3 N4 12 14_456 106.7(4) ?
N3 Si3 N4 14_456 12 106.7(4) ?
N3 Si3 N4 12 12 107.8(4) ?
N4 Si3 N4 14_456 12 125.2(5) ?
N3 Si3 Pr1 14_456 . 138.4(3) ?
N3 Si3 Pr1 12 . 59.3(3) ?
N4 Si3 Pr1 14_456 . 112.5(3) ?
N4 Si3 Pr1 12 . 56.5(3) ?
N3 Si3 Pr1 14_456 14_456 59.3(3) ?
N3 Si3 Pr1 12 14_456 138.4(3) ?
N4 Si3 Pr1 14_456 14_456 56.5(3) ?
N4 Si3 Pr1 12 14_456 112.5(3) ?
Pr1 Si3 Pr1 . 14_456 158.86(12) ?
N3 Si3 Pr2 14_456 7_445 56.1(3) ?
N3 Si3 Pr2 12 7_445 62.7(3) ?
N4 Si3 Pr2 14_456 7_445 79.7(3) ?
N4 Si3 Pr2 12 7_445 154.9(3) ?
Pr1 Si3 Pr2 . 7_445 121.79(7) ?
Pr1 Si3 Pr2 14_456 7_445 76.26(3) ?
N3 Si3 Pr2 14_456 . 62.7(3) ?
N3 Si3 Pr2 12 . 56.1(3) ?
N4 Si3 Pr2 14_456 . 154.9(3) ?
N4 Si3 Pr2 12 . 79.7(3) ?
Pr1 Si3 Pr2 . . 76.26(3) ?
Pr1 Si3 Pr2 14_456 . 121.79(7) ?
Pr2 Si3 Pr2 7_445 . 75.92(8) ?
N3 Si3 Pr3 14_456 . 134.2(3) ?
N3 Si3 Pr3 12 . 55.4(3) ?
N4 Si3 Pr3 14_456 . 56.9(3) ?
N4 Si3 Pr3 12 . 117.0(3) ?
Pr1 Si3 Pr3 . . 66.28(2) ?
Pr1 Si3 Pr3 14_456 . 111.45(3) ?
Pr2 Si3 Pr3 7_445 . 78.13(3) ?
Pr2 Si3 Pr3 . . 111.28(6) ?
N3 Si3 Pr3 14_456 14_456 55.4(3) ?
N3 Si3 Pr3 12 14_456 134.2(3) ?
N4 Si3 Pr3 14_456 14_456 117.0(3) ?
N4 Si3 Pr3 12 14_456 56.9(3) ?
Pr1 Si3 Pr3 . 14_456 111.45(3) ?
Pr1 Si3 Pr3 14_456 14_456 66.28(2) ?
Pr2 Si3 Pr3 7_445 14_456 111.28(6) ?
Pr2 Si3 Pr3 . 14_456 78.13(3) ?
Pr3 Si3 Pr3 . 14_456 168.55(11) ?
Si2 N1 Pr3 . . 178.3(7) ?
Si2 N1 Pr1 . . 87.3(5) ?
Pr3 N1 Pr1 . . 91.1(4) ?
Si2 N1 Pr2 . 10_566 89.8(3) ?
Pr3 N1 Pr2 . 10_566 91.1(3) ?
Pr1 N1 Pr2 . 10_566 124.3(2) ?
Si2 N1 Pr2 . 3 89.8(3) ?
Pr3 N1 Pr2 . 3 91.1(3) ?
Pr1 N1 Pr2 . 3 124.3(2) ?
Pr2 N1 Pr2 10_566 3 111.2(4) ?
Si2 N2 Si1 . 9_556 147.4(8) ?
Si2 N2 Pr1 . . 94.0(4) ?
Si1 N2 Pr1 9_556 . 118.6(6) ?
Si3 N3 Si2 14_556 10_556 175.7(6) ?
Si3 N3 Pr2 14_556 12 90.7(4) ?
Si2 N3 Pr2 10_556 12 93.4(3) ?
Si3 N3 Pr1 14_556 . 85.9(3) ?
Si2 N3 Pr1 10_556 . 94.7(3) ?
Pr2 N3 Pr1 12 . 93.9(3) ?
Si3 N3 Pr2 14_556 14_556 84.3(3) ?
Si2 N3 Pr2 10_556 14_556 94.7(3) ?
Pr2 N3 Pr2 12 14_556 91.0(2) ?
Pr1 N3 Pr2 . 14_556 169.1(3) ?
Si3 N4 Pr2 14_556 5 124.0(4) ?
Si3 N4 Pr4 14_556 . 143.3(4) ?
Pr2 N4 Pr4 5 . 92.1(2) ?
Si3 N4 Pr1 14_556 . 88.3(3) ?
Pr2 N4 Pr1 5 . 108.9(3) ?
Pr4 N4 Pr1 . . 85.3(2) ?
Si3 N4 Pr3 14_556 14_556 92.7(3) ?
Pr2 N4 Pr3 5 14_556 84.8(2) ?
Pr4 N4 Pr3 . 14_556 83.5(2) ?
Pr1 N4 Pr3 . 14_556 162.7(3) ?
Si1 N5 Pr4 . 5_445 169.2(5) ?
Si1 N5 Pr2 . . 97.4(4) ?
Pr4 N5 Pr2 5_445 . 93.2(3) ?
Si1 N5 Pr3 . 2_545 81.5(3) ?
Pr4 N5 Pr3 5_445 2_545 87.8(3) ?
Pr2 N5 Pr3 . 2_545 163.4(4) ?
Si1 N5 Pr3 . 10_556 93.7(4) ?
Pr4 N5 Pr3 5_445 10_556 85.8(3) ?
Pr2 N5 Pr3 . 10_556 84.7(2) ?
Pr3 N5 Pr3 2_545 10_556 78.8(2) ?
Si1 N5 Pr2 . 13_446 95.3(4) ?
Pr4 N5 Pr2 5_445 13_446 83.8(3) ?
Pr2 N5 Pr2 . 13_446 102.0(3) ?
Pr3 N5 Pr2 2_545 13_446 94.6(2) ?
Pr3 N5 Pr2 10_556 13_446 167.9(3) ?
Si1 N6 Pr1 . . 168.4(7) ?
Si1 N6 Pr4 . . 106.5(4) ?
Pr1 N6 Pr4 . . 80.3(3) ?
Si1 N6 Pr4 . 9_556 106.5(4) ?
Pr1 N6 Pr4 . 9_556 80.3(3) ?
Pr4 N6 Pr4 . 9_556 103.7(4) ?
Si1 N6 Pr2 . . 83.1(3) ?
Pr1 N6 Pr2 . . 89.4(3) ?
Pr4 N6 Pr2 . . 169.3(5) ?
Pr4 N6 Pr2 9_556 . 77.32(4) ?
Si1 N6 Pr2 . 12 83.1(3) ?
Pr1 N6 Pr2 . 12 89.4(3) ?
Pr4 N6 Pr2 . 12 77.32(4) ?
Pr4 N6 Pr2 9_556 12 169.3(5) ?
Pr2 N6 Pr2 . 12 99.7(3) ?

loop_
_geom_bond_atom_site_label_1
_geom_bond_atom_site_label_2
_geom_bond_site_symmetry_2
_geom_bond_distance
_geom_bond_publ_flag
Pr1 N2 . 2.446(12) ?
Pr1 N3 12 2.593(8) ?
Pr1 N3 . 2.593(8) ?
Pr1 N6 . 2.471(12) ?
Pr1 N4 . 2.511(8) ?
Pr1 N4 12 2.511(8) ?
Pr1 N1 . 2.633(11) ?
Pr1 Si3 . 3.0093(8) ?
Pr1 Si3 14_556 3.0093(8) ?
Pr1 Si2 . 3.077(3) ?
Pr1 Si2 10_556 3.214(3) ?
Pr1 Pr4 . 3.3717(8) ?
Pr2 N3 12 2.613(8) ?
Pr2 N4 5_445 2.429(8) ?
Pr2 N5 . 2.470(8) ?
Pr2 N1 10_556 2.702(6) ?
Pr2 N5 13_446 2.891(9) ?
Pr2 N6 . 2.917(8) ?
Pr2 N3 14_456 2.812(8) ?
Pr2 Si3 . 3.148(3) ?
Pr2 Si2 10_556 3.200(2) ?
Pr2 Si1 . 3.211(2) ?
Pr2 Si2 5_445 3.4018(16) ?
Pr2 Pr4 5_445 3.5243(7) ?
Pr3 N1 . 2.310(11) ?
Pr3 N5 11 2.752(8) ?
Pr3 N5 2_544 2.752(8) ?
Pr3 N5 10_566 2.839(9) ?
Pr3 N5 3 2.839(9) ?
Pr3 N4 7_545 2.873(8) ?
Pr3 N4 14_456 2.873(8) ?
Pr3 Si1 2_544 3.039(3) ?
Pr3 Si2 10_556 3.073(3) ?
Pr3 Si3 14_556 3.4254(7) ?
Pr3 Si3 . 3.4254(7) ?
Pr3 Si1 10_566 3.432(3) ?
Pr4 N5 8_546 2.378(8) ?
Pr4 N5 5 2.378(8) ?
Pr4 N4 . 2.465(7) ?
Pr4 N4 4_556 2.465(7) ?
Pr4 N6 . 2.747(7) ?
Pr4 N6 9_556 2.747(7) ?
Pr4 Pr1 9_556 3.3717(8) ?
Pr4 Pr2 5 3.5243(7) ?
Pr4 Pr2 8_546 3.5243(7) ?
Pr4 Pr2 12 3.5408(7) ?
Pr4 Pr2 9_556 3.5408(7) ?
Si1 N6 . 1.735(12) ?
Si1 N2 9_556 1.742(10) ?
Si1 N5 . 1.756(8) ?
Si1 N5 12 1.756(8) ?
Si1 Pr3 2_545 3.039(3) ?
Si1 Pr2 12 3.211(2) ?
Si1 Pr3 10_556 3.432(3) ?
Si2 N2 . 1.704(11) ?
Si2 N1 . 1.723(11) ?
Si2 N3 10_566 1.699(8) ?
Si2 N3 3 1.699(8) ?
Si2 Pr3 10_566 3.073(3) ?
Si2 Pr2 10_566 3.200(2) ?
Si2 Pr2 3 3.200(2) ?
Si2 Pr1 10_566 3.214(3) ?
Si2 Pr2 5 3.4018(16) ?
Si2 Pr2 16_455 3.4018(16) ?
Si3 N3 14_456 1.722(8) ?
Si3 N3 12 1.722(8) ?
Si3 N4 14_456 1.733(7) ?
Si3 N4 12 1.733(7) ?
Si3 Pr1 14_456 3.0093(8) ?
Si3 Pr2 7_445 3.148(3) ?
Si3 Pr3 14_456 3.4254(7) ?
N1 Pr2 10_566 2.702(6) ?
N1 Pr2 3 2.702(6) ?
N2 Si1 9_556 1.742(10) ?
N3 Si3 14_556 1.722(8) ?
N3 Si2 10_556 1.699(8) ?
N3 Pr2 12 2.613(8) ?
N3 Pr2 14_556 2.812(8) ?
N4 Si3 14_556 1.733(7) ?
N4 Pr2 5 2.429(8) ?
N4 Pr3 14_556 2.873(8) ?
N5 Pr4 5_445 2.378(8) ?
N5 Pr3 2_545 2.752(8) ?
N5 Pr3 10_556 2.839(9) ?
N5 Pr2 13_446 2.891(9) ?
N6 Pr4 9_556 2.747(7) ?
N6 Pr2 12 2.917(8) ?
